data_4066618
loop_
_publ_author_name
'Pa\<zick\'y, Marek'
'Loos, Annette'
'Ferreira, Maria Jo\~ao'
'Serra, Daniel'
'Vinokurov, Nikolai'
'Rominger, Frank'
'J\"akel, Christoph'
'Hashmi, A. Stephen K.'
'Limbach, Michael'

_publ_section_title
;
 Synthesis, Reactivity, and Electrochemical Studies of Gold(I) and
 Gold(III) Complexes Supported by N-Heterocyclic Carbenes and Their
 Application in Catalysis
;
_journal_coden_ASTM ORGND7
_journal_issue 20
_journal_name_full Organometallics
_journal_page_first 4448
_journal_page_last 4458
_journal_paper_doi 10.1021/om1005484
_journal_volume 29
_journal_year 2010
_chemical_formula_sum 'C19 H21 Au Cl3 N3'
_chemical_formula_weight 594.70
_chemical_name_common 'in manuscript 2f'
_space_group_IT_number 14
_symmetry_cell_setting monoclinic
_symmetry_space_group_name_Hall '-P 2yn'
_symmetry_space_group_name_H-M 'P 1 21/n 1'
_atom_sites_solution_hydrogens geom
_atom_sites_solution_primary direct
_atom_sites_solution_secondary difmap
_audit_creation_method SHELXL-97
_cell_angle_alpha 90.00
_cell_angle_beta 101.1120(10)
_cell_angle_gamma 90.00
_cell_formula_units_Z 4
_cell_length_a 9.55630(10)
_cell_length_b 15.1585(2)
_cell_length_c 14.4511(2)
_cell_measurement_temperature 200(2)
_cell_volume 2054.13(5)
_computing_cell_refinement 'Bruker SMART'
_computing_data_collection 'Bruker SMART'
_computing_data_reduction 'Bruker SAINT'
_computing_molecular_graphics 'Bruker SHELXTL'
_computing_publication_material 'Bruker SHELXTL'
_computing_structure_refinement 'SHELXL-97 (Sheldrick, 2008)'
_computing_structure_solution 'SHELXS-97 (Sheldrick, 2008)'
_diffrn_ambient_temperature 200(2)
_diffrn_measured_fraction_theta_full 0.999
_diffrn_measured_fraction_theta_max 0.999
_diffrn_measurement_device_type 'CCD area detector'
_diffrn_measurement_method 'omega scans'
_diffrn_radiation_monochromator graphite
_diffrn_radiation_source 'fine-focus sealed tube'
_diffrn_radiation_type MoK\a
_diffrn_radiation_wavelength 0.71073
_diffrn_reflns_av_R_equivalents 0.0630
_diffrn_reflns_av_sigmaI/netI 0.0488
_diffrn_reflns_limit_h_max 12
_diffrn_reflns_limit_h_min -12
_diffrn_reflns_limit_k_max 19
_diffrn_reflns_limit_k_min -19
_diffrn_reflns_limit_l_max 18
_diffrn_reflns_limit_l_min -18
_diffrn_reflns_number 20309
_diffrn_reflns_theta_full 27.47
_diffrn_reflns_theta_max 27.47
_diffrn_reflns_theta_min 1.97
_exptl_absorpt_coefficient_mu 7.560
_exptl_absorpt_correction_T_max 0.7519
_exptl_absorpt_correction_T_min 0.2101
_exptl_absorpt_correction_type multi-scan
_exptl_absorpt_process_details
;
Sheldrick, G. M. (2008). <i>SADABS</i>. University of G\"ottingen, Germany.
;
_exptl_crystal_colour yellow
_exptl_crystal_density_diffrn 1.923
_exptl_crystal_density_method 'not measured'
_exptl_crystal_description polyhedron
_exptl_crystal_F_000 1144
_exptl_crystal_size_max 0.30
_exptl_crystal_size_mid 0.12
_exptl_crystal_size_min 0.04
_refine_diff_density_max 0.714
_refine_diff_density_min -0.940
_refine_diff_density_rms 0.149
_refine_ls_extinction_method none
_refine_ls_goodness_of_fit_ref 1.070
_refine_ls_hydrogen_treatment constr
_refine_ls_matrix_type full
_refine_ls_number_parameters 238
_refine_ls_number_reflns 4712
_refine_ls_number_restraints 0
_refine_ls_restrained_S_all 1.070
_refine_ls_R_factor_all 0.0438
_refine_ls_R_factor_gt 0.0302
_refine_ls_shift/su_max 0.001
_refine_ls_shift/su_mean 0.000
_refine_ls_structure_factor_coef Fsqd
_refine_ls_weighting_details 'calc w=1/[\s^2^(Fo^2^)+(0.0103P)^2^+2.9371P] where P=(Fo^2^+2Fc^2^)/3'
_refine_ls_weighting_scheme calc
_refine_ls_wR_factor_gt 0.0583
_refine_ls_wR_factor_ref 0.0627
_reflns_number_gt 3929
_reflns_number_total 4712
_reflns_threshold_expression >2sigma(I)
_cod_data_source_file om1005484_si_002.cif
_cod_data_source_block pa4
_cod_depositor_comments
;
The following automatic conversions were performed:

'_symmetry_cell_setting' value 'Monoclinic' changed to 'monoclinic'
according to /home/saulius/struct/CIF-dictionaries/cif_core.dic
dictionary named 'cif_core.dic' version 2.4.1 from 2010-06-29.

Automatic conversion script
Id: cif_fix_values 1715 2011-07-08 13:25:40Z adriana 

 Updated bibliographic information.

 Antanas Vaitkus,
 2021-09-21
;
_cod_original_cell_volume 2054.13(4)
_cod_original_sg_symbol_H-M P2(1)/n
_cod_database_code 4066618

loop_
_symmetry_equiv_pos_as_xyz
'x, y, z'
'-x+1/2, y+1/2, -z+1/2'
'-x, -y, -z'
'x-1/2, -y-1/2, z-1/2'

loop_
_atom_site_label
_atom_site_type_symbol
_atom_site_fract_x
_atom_site_fract_y
_atom_site_fract_z
_atom_site_U_iso_or_equiv
_atom_site_adp_type
_atom_site_occupancy
_atom_site_symmetry_multiplicity
_atom_site_calc_flag
_atom_site_refinement_flags
Au1 Au 0.407399(17) 0.218722(11) 0.425765(11) 0.01658(6) Uani 1 1 d .
Cl1 Cl 0.37247(12) 0.32260(8) 0.53303(8) 0.0256(2) Uani 1 1 d .
Cl2 Cl 0.65221(12) 0.23585(8) 0.46844(8) 0.0280(3) Uani 1 1 d .
Cl3 Cl 0.43933(13) 0.11317(8) 0.31933(8) 0.0306(3) Uani 1 1 d .
N1 N 0.1206(4) 0.2237(2) 0.2987(2) 0.0191(8) Uani 1 1 d .
N2 N 0.1022(4) 0.1777(2) 0.4367(2) 0.0202(8) Uani 1 1 d .
N3 N 0.1127(4) 0.4395(3) 0.3410(3) 0.0320(10) Uani 1 1 d .
C1 C 0.1967(5) 0.2058(3) 0.3838(3) 0.0191(9) Uani 1 1 d .
C2 C -0.0218(5) 0.2068(3) 0.2962(3) 0.0269(11) Uani 1 1 d .
H2 H -0.0972 0.2145 0.2434 0.032 Uiso 1 1 calc R
C3 C -0.0343(5) 0.1778(3) 0.3812(3) 0.0260(10) Uani 1 1 d .
H3 H -0.1199 0.1605 0.4004 0.031 Uiso 1 1 calc R
C4 C 0.1360(5) 0.1496(3) 0.5341(3) 0.0200(9) Uani 1 1 d .
C5 C 0.1981(5) 0.0666(3) 0.5550(3) 0.0252(10) Uani 1 1 d .
C6 C 0.2321(5) 0.0427(3) 0.6494(3) 0.0297(11) Uani 1 1 d .
H6 H 0.2765 -0.0128 0.6656 0.036 Uiso 1 1 calc R
C7 C 0.2040(5) 0.0963(3) 0.7205(3) 0.0268(11) Uani 1 1 d .
C8 C 0.1377(5) 0.1778(3) 0.6964(3) 0.0257(10) Uani 1 1 d .
H8 H 0.1162 0.2148 0.7449 0.031 Uiso 1 1 calc R
C9 C 0.1027(5) 0.2056(3) 0.6037(3) 0.0222(10) Uani 1 1 d .
C10 C 0.2229(6) 0.0039(3) 0.4790(4) 0.0384(13) Uani 1 1 d .
H10A H 0.1321 -0.0087 0.4366 0.058 Uiso 1 1 calc R
H10B H 0.2639 -0.0511 0.5079 0.058 Uiso 1 1 calc R
H10C H 0.2890 0.0307 0.4430 0.058 Uiso 1 1 calc R
C11 C 0.2462(6) 0.0689(4) 0.8230(4) 0.0430(14) Uani 1 1 d .
H11A H 0.2394 0.0046 0.8279 0.065 Uiso 1 1 calc R
H11B H 0.1820 0.0968 0.8596 0.065 Uiso 1 1 calc R
H11C H 0.3444 0.0876 0.8478 0.065 Uiso 1 1 calc R
C12 C 0.0305(6) 0.2940(3) 0.5796(4) 0.0308(12) Uani 1 1 d .
H12A H -0.0729 0.2854 0.5625 0.046 Uiso 1 1 calc R
H12B H 0.0652 0.3204 0.5264 0.046 Uiso 1 1 calc R
H12C H 0.0525 0.3332 0.6344 0.046 Uiso 1 1 calc R
C13 C 0.1732(5) 0.2607(3) 0.2177(3) 0.0241(10) Uani 1 1 d .
H13A H 0.1350 0.2255 0.1608 0.029 Uiso 1 1 calc R
H13B H 0.2785 0.2563 0.2296 0.029 Uiso 1 1 calc R
C14 C 0.1296(5) 0.3568(3) 0.1998(3) 0.0290(11) Uani 1 1 d .
H14A H 0.1587 0.3767 0.1410 0.035 Uiso 1 1 calc R
H14B H 0.0244 0.3611 0.1900 0.035 Uiso 1 1 calc R
C15 C 0.1939(5) 0.4176(3) 0.2787(3) 0.0260(11) Uani 1 1 d .
C16 C 0.3319(5) 0.4498(3) 0.2849(3) 0.0303(11) Uani 1 1 d .
H16 H 0.3889 0.4312 0.2415 0.036 Uiso 1 1 calc R
C17 C 0.3840(6) 0.5091(3) 0.3550(4) 0.0370(13) Uani 1 1 d .
H17 H 0.4773 0.5326 0.3601 0.044 Uiso 1 1 calc R
C18 C 0.3004(6) 0.5338(3) 0.4175(4) 0.0370(13) Uani 1 1 d .
H18 H 0.3335 0.5757 0.4657 0.044 Uiso 1 1 calc R
C19 C 0.1664(6) 0.4963(3) 0.4086(4) 0.0391(13) Uani 1 1 d .
H19 H 0.1097 0.5120 0.4534 0.047 Uiso 1 1 calc R

loop_
_atom_site_aniso_label
_atom_site_aniso_U_11
_atom_site_aniso_U_22
_atom_site_aniso_U_33
_atom_site_aniso_U_23
_atom_site_aniso_U_13
_atom_site_aniso_U_12
Au1 0.01542(9) 0.01824(9) 0.01593(9) -0.00009(7) 0.00267(6) -0.00083(7)
Cl1 0.0235(6) 0.0262(6) 0.0260(6) -0.0088(5) 0.0024(4) -0.0002(5)
Cl2 0.0162(6) 0.0359(7) 0.0313(6) -0.0032(5) 0.0032(4) -0.0016(5)
Cl3 0.0297(7) 0.0314(6) 0.0319(6) -0.0112(5) 0.0090(5) 0.0008(5)
N1 0.0163(19) 0.024(2) 0.0158(18) 0.0005(15) 0.0011(14) -0.0023(16)
N2 0.021(2) 0.024(2) 0.0166(18) -0.0002(15) 0.0044(15) -0.0032(16)
N3 0.029(2) 0.035(3) 0.032(2) 0.0006(19) 0.0066(19) -0.0042(19)
C1 0.024(2) 0.016(2) 0.016(2) -0.0023(17) 0.0017(18) 0.0006(18)
C2 0.019(2) 0.032(3) 0.028(3) -0.004(2) -0.0027(19) 0.004(2)
C3 0.015(2) 0.031(3) 0.032(3) -0.004(2) 0.0038(19) -0.003(2)
C4 0.019(2) 0.022(2) 0.020(2) -0.0009(18) 0.0080(17) -0.0010(19)
C5 0.025(3) 0.025(3) 0.028(3) 0.000(2) 0.011(2) -0.003(2)
C6 0.030(3) 0.027(3) 0.034(3) 0.006(2) 0.012(2) -0.001(2)
C7 0.019(2) 0.038(3) 0.023(2) 0.007(2) 0.0049(19) -0.004(2)
C8 0.020(2) 0.037(3) 0.022(2) -0.003(2) 0.0077(18) -0.002(2)
C9 0.017(2) 0.024(3) 0.027(2) -0.0039(19) 0.0068(18) -0.0031(18)
C10 0.060(4) 0.026(3) 0.034(3) 0.002(2) 0.022(3) 0.003(3)
C11 0.039(3) 0.057(4) 0.031(3) 0.010(3) 0.003(2) 0.002(3)
C12 0.029(3) 0.029(3) 0.036(3) -0.005(2) 0.011(2) 0.009(2)
C13 0.027(3) 0.028(3) 0.016(2) 0.0023(19) 0.0014(18) -0.005(2)
C14 0.035(3) 0.026(3) 0.023(2) 0.003(2) -0.003(2) -0.003(2)
C15 0.036(3) 0.018(2) 0.022(2) 0.0078(19) 0.001(2) 0.002(2)
C16 0.030(3) 0.031(3) 0.032(3) -0.004(2) 0.011(2) 0.002(2)
C17 0.030(3) 0.029(3) 0.049(3) 0.000(2) -0.001(2) -0.007(2)
C18 0.053(4) 0.026(3) 0.030(3) -0.006(2) 0.005(2) 0.003(3)
C19 0.052(4) 0.030(3) 0.041(3) 0.004(2) 0.021(3) 0.012(3)

loop_
_atom_type_symbol
_atom_type_description
_atom_type_scat_dispersion_real
_atom_type_scat_dispersion_imag
_atom_type_scat_source
C C 0.0033 0.0016 'International Tables Vol C Tables 4.2.6.8 and 6.1.1.4'
H H 0.0000 0.0000 'International Tables Vol C Tables 4.2.6.8 and 6.1.1.4'
N N 0.0061 0.0033 'International Tables Vol C Tables 4.2.6.8 and 6.1.1.4'
Cl Cl 0.1484 0.1585 'International Tables Vol C Tables 4.2.6.8 and 6.1.1.4'
Au Au -2.0133 8.8022 'International Tables Vol C Tables 4.2.6.8 and 6.1.1.4'

loop_
_geom_angle_atom_site_label_1
_geom_angle_atom_site_label_2
_geom_angle_atom_site_label_3
_geom_angle
C1 Au1 Cl1 90.20(12)
C1 Au1 Cl3 89.09(12)
Cl1 Au1 Cl3 178.95(4)
C1 Au1 Cl2 177.68(13)
Cl1 Au1 Cl2 90.82(4)
Cl3 Au1 Cl2 89.92(4)
C1 N1 C2 110.4(4)
C1 N1 C13 127.1(4)
C2 N1 C13 122.4(4)
C1 N2 C3 109.1(4)
C1 N2 C4 126.3(4)
C3 N2 C4 124.7(4)
C19 N3 C15 117.6(5)
N1 C1 N2 106.2(4)
N1 C1 Au1 126.9(3)
N2 C1 Au1 126.9(3)
C3 C2 N1 107.5(4)
C2 C3 N2 106.9(4)
C5 C4 C9 122.5(4)
C5 C4 N2 118.7(4)
C9 C4 N2 118.7(4)
C6 C5 C4 117.1(4)
C6 C5 C10 120.8(4)
C4 C5 C10 122.1(4)
C7 C6 C5 122.5(5)
C6 C7 C8 118.6(4)
C6 C7 C11 120.9(5)
C8 C7 C11 120.4(5)
C9 C8 C7 121.5(4)
C8 C9 C4 117.7(4)
C8 C9 C12 120.4(4)
C4 C9 C12 121.9(4)
N1 C13 C14 112.1(4)
C15 C14 C13 113.5(4)
N3 C15 C16 122.3(4)
N3 C15 C14 117.2(4)
C16 C15 C14 120.5(5)
C17 C16 C15 118.8(5)
C18 C17 C16 119.4(5)
C17 C18 C19 118.3(5)
N3 C19 C18 123.6(5)

loop_
_geom_bond_atom_site_label_1
_geom_bond_atom_site_label_2
_geom_bond_distance
Au1 C1 1.997(5)
Au1 Cl1 2.2787(11)
Au1 Cl3 2.2802(11)
Au1 Cl2 2.3162(11)
N1 C1 1.330(5)
N1 C2 1.378(6)
N1 C13 1.471(6)
N2 C1 1.360(6)
N2 C3 1.393(6)
N2 C4 1.447(5)
N3 C19 1.329(7)
N3 C15 1.338(6)
C2 C3 1.333(7)
C4 C5 1.398(6)
C4 C9 1.400(6)
C5 C6 1.389(6)
C5 C10 1.505(7)
C6 C7 1.376(7)
C7 C8 1.402(7)
C7 C11 1.516(7)
C8 C9 1.382(6)
C9 C12 1.516(6)
C13 C14 1.524(6)
C14 C15 1.503(6)
C15 C16 1.393(7)
C16 C17 1.373(7)
C17 C18 1.368(8)
C18 C19 1.384(8)

loop_
_geom_torsion_atom_site_label_1
_geom_torsion_atom_site_label_2
_geom_torsion_atom_site_label_3
_geom_torsion_atom_site_label_4
_geom_torsion
C2 N1 C1 N2 -0.4(5)
C13 N1 C1 N2 176.5(4)
C2 N1 C1 Au1 -179.8(3)
C13 N1 C1 Au1 -2.9(6)
C3 N2 C1 N1 0.7(5)
C4 N2 C1 N1 179.1(4)
C3 N2 C1 Au1 -179.8(3)
C4 N2 C1 Au1 -1.5(6)
Cl1 Au1 C1 N1 116.8(4)
Cl3 Au1 C1 N1 -64.0(4)
Cl2 Au1 C1 N1 1(3)
Cl1 Au1 C1 N2 -62.6(4)
Cl3 Au1 C1 N2 116.7(4)
Cl2 Au1 C1 N2 -179(100)
C1 N1 C2 C3 -0.1(5)
C13 N1 C2 C3 -177.2(4)
N1 C2 C3 N2 0.5(5)
C1 N2 C3 C2 -0.8(5)
C4 N2 C3 C2 -179.2(4)
C1 N2 C4 C5 -75.1(6)
C3 N2 C4 C5 103.1(5)
C1 N2 C4 C9 106.2(5)
C3 N2 C4 C9 -75.7(6)
C9 C4 C5 C6 -2.8(7)
N2 C4 C5 C6 178.5(4)
C9 C4 C5 C10 175.1(4)
N2 C4 C5 C10 -3.6(7)
C4 C5 C6 C7 1.5(7)
C10 C5 C6 C7 -176.5(5)
C5 C6 C7 C8 0.5(7)
C5 C6 C7 C11 -178.4(5)
C6 C7 C8 C9 -1.2(7)
C11 C7 C8 C9 177.7(4)
C7 C8 C9 C4 -0.1(7)
C7 C8 C9 C12 179.8(4)
C5 C4 C9 C8 2.1(7)
N2 C4 C9 C8 -179.2(4)
C5 C4 C9 C12 -177.7(4)
N2 C4 C9 C12 0.9(6)
C1 N1 C13 C14 -106.4(5)
C2 N1 C13 C14 70.2(5)
N1 C13 C14 C15 64.4(5)
C19 N3 C15 C16 2.1(7)
C19 N3 C15 C14 -177.1(4)
C13 C14 C15 N3 -98.2(5)
C13 C14 C15 C16 82.6(6)
N3 C15 C16 C17 -2.8(7)
C14 C15 C16 C17 176.4(4)
C15 C16 C17 C18 1.0(8)
C16 C17 C18 C19 1.4(8)
C15 N3 C19 C18 0.4(8)
C17 C18 C19 N3 -2.1(8)
